data_4503404
loop_
_publ_author_name
'Thirumurugan, A.'
'Rao, C. N. R.'

_publ_section_title
;
 Supramolecular Organization in Lead Bromide Salts of Imidazolium-Based
 Ionic Liquids
;
_journal_issue 5
_journal_name_full 'Crystal Growth &amp; Design'
_journal_page_first 1640
_journal_paper_doi 10.1021/cg7010875
_journal_volume 8
_journal_year 2008
_chemical_formula_sum 'C8 H15 Br2 N2 Pb0.5'
_chemical_formula_weight 402.64
_chemical_name_systematic
;
 ?
;
_space_group_IT_number 148
_symmetry_cell_setting trigonal
_symmetry_space_group_name_Hall '-R 3'
_symmetry_space_group_name_H-M 'R -3 :H'
_atom_sites_solution_hydrogens geom
_atom_sites_solution_primary direct
_atom_sites_solution_secondary difmap
_audit_creation_method SHELXL-97
_cell_angle_alpha 90.00
_cell_angle_beta 90.00
_cell_angle_gamma 120.00
_cell_formula_units_Z 18
_cell_length_a 16.6041(2)
_cell_length_b 16.6041(2)
_cell_length_c 24.1297(5)
_cell_measurement_temperature 273(2)
_cell_volume 5761.20(15)
_computing_cell_refinement SMART
_computing_data_collection 'SMART (Bruker,2000)'
_computing_data_reduction 'SAINT (Bruker,2000)'
_computing_molecular_graphics DIAMOND
_computing_publication_material 'PLATON (Spek, 1990)'
_computing_structure_refinement 'SHELXL-97 (Sheldrick, 1997)'
_computing_structure_solution 'SHELXL-97 (Sheldrick, 1997)'
_diffrn_ambient_temperature 273(2)
_diffrn_measured_fraction_theta_full 0.979
_diffrn_measured_fraction_theta_max 0.979
_diffrn_measurement_device_type 'CCD area detector'
_diffrn_measurement_method 'phi and omega scans'
_diffrn_radiation_monochromator graphite
_diffrn_radiation_source 'fine-focus sealed tube'
_diffrn_radiation_type MoK\a
_diffrn_radiation_wavelength 0.71073
_diffrn_reflns_av_R_equivalents 0.0394
_diffrn_reflns_av_sigmaI/netI 0.0233
_diffrn_reflns_limit_h_max 19
_diffrn_reflns_limit_h_min -20
_diffrn_reflns_limit_k_max 20
_diffrn_reflns_limit_k_min -18
_diffrn_reflns_limit_l_max 29
_diffrn_reflns_limit_l_min -14
_diffrn_reflns_number 15008
_diffrn_reflns_theta_full 25.67
_diffrn_reflns_theta_max 25.67
_diffrn_reflns_theta_min 3.30
_exptl_absorpt_coefficient_mu 12.838
_exptl_absorpt_correction_T_max 0.213920
_exptl_absorpt_correction_T_min 0.095100
_exptl_absorpt_correction_type empirical
_exptl_absorpt_process_details SADABS
_exptl_crystal_colour colourless
_exptl_crystal_density_diffrn 2.089
_exptl_crystal_density_method 'not measured'
_exptl_crystal_description Prism
_exptl_crystal_F_000 3384
_exptl_crystal_size_max 0.20
_exptl_crystal_size_mid 0.18
_exptl_crystal_size_min 0.12
_refine_diff_density_max 0.777
_refine_diff_density_min -0.467
_refine_diff_density_rms 0.078
_refine_ls_extinction_coef 0.00004(3)
_refine_ls_extinction_expression Fc^*^=kFc[1+0.001xFc^2^\l^3^/sin(2\q)]^-1/4^
_refine_ls_extinction_method SHELXL
_refine_ls_goodness_of_fit_ref 1.021
_refine_ls_hydrogen_treatment mixed
_refine_ls_matrix_type full
_refine_ls_number_parameters 117
_refine_ls_number_reflns 2391
_refine_ls_number_restraints 0
_refine_ls_restrained_S_all 1.021
_refine_ls_R_factor_all 0.0348
_refine_ls_R_factor_gt 0.0249
_refine_ls_shift/su_max 0.000
_refine_ls_shift/su_mean 0.000
_refine_ls_structure_factor_coef Fsqd
_refine_ls_weighting_details 'calc w=1/[\s^2^(Fo^2^)+(0.0344P)^2^+12.3057P] where P=(Fo^2^+2Fc^2^)/3'
_refine_ls_weighting_scheme calc
_refine_ls_wR_factor_gt 0.0605
_refine_ls_wR_factor_ref 0.0642
_reflns_number_gt 1984
_reflns_number_total 2391
_reflns_threshold_expression >2sigma(I)
_cod_data_source_file cg7010875-file003.cif
_cod_data_source_block compoundII
_cod_depositor_comments
;
The following automatic conversions were performed:

'_symmetry_cell_setting' value 'Trigonal' changed to 'trigonal'
according to /home/saulius/struct/CIF-dictionaries/cif_core.dic
dictionary named 'cif_core.dic' version 2.4.1 from 2010-06-29.

Automatic conversion script
Id: cif_fix_values 1715 2011-07-08 13:25:40Z adriana 
;
_cod_original_sg_symbol_H-M R3
_cod_original_formula_sum 'C8 H15 Br2 N2 Pb0.50'
_cod_database_code 4503404

loop_
_symmetry_equiv_pos_as_xyz
'x, y, z'
'-y, x-y, z'
'-x+y, -x, z'
'x+2/3, y+1/3, z+1/3'
'-y+2/3, x-y+1/3, z+1/3'
'-x+y+2/3, -x+1/3, z+1/3'
'x+1/3, y+2/3, z+2/3'
'-y+1/3, x-y+2/3, z+2/3'
'-x+y+1/3, -x+2/3, z+2/3'
'-x, -y, -z'
'y, -x+y, -z'
'x-y, x, -z'
'-x+2/3, -y+1/3, -z+1/3'
'y+2/3, -x+y+1/3, -z+1/3'
'x-y+2/3, x+1/3, -z+1/3'
'-x+1/3, -y+2/3, -z+2/3'
'y+1/3, -x+y+2/3, -z+2/3'
'x-y+1/3, x+2/3, -z+2/3'

loop_
_atom_site_label
_atom_site_type_symbol
_atom_site_fract_x
_atom_site_fract_y
_atom_site_fract_z
_atom_site_U_iso_or_equiv
_atom_site_adp_type
_atom_site_occupancy
_atom_site_symmetry_multiplicity
_atom_site_calc_flag
_atom_site_refinement_flags
C1 C 0.0900 0.7163 0.0882 0.068 Uani 1 1 d .
H1 H 0.1451 0.7208 0.0757 0.082 Uiso 1 1 calc R
C2 C -0.0563 0.6693 0.1001 0.076 Uani 1 1 d .
H2 H -0.1207 0.6347 0.0970 0.091 Uiso 1 1 calc R
C3 C -0.0079 0.7432 0.1323 0.083 Uani 1 1 d .
H3 H -0.0324 0.7701 0.1556 0.099 Uiso 1 1 calc R
C4 C -0.0169 0.5775 0.0331 0.089 Uani 1 1 d .
H4A H 0.0379 0.5739 0.0255 0.133 Uiso 1 1 calc R
H4B H -0.0399 0.5892 -0.0007 0.133 Uiso 1 1 calc R
H4C H -0.0637 0.5198 0.0489 0.133 Uiso 1 1 calc R
C5 C 0.1616 0.8543 0.1492 0.103 Uani 1 1 d .
H5A H 0.2105 0.8409 0.1586 0.124 Uiso 1 1 calc R
H5B H 0.1421 0.8717 0.1828 0.124 Uiso 1 1 calc R
C6 C 0.1975 0.9327 0.1083 0.373 Uani 1 1 d .
H6A H 0.2503 0.9851 0.1258 0.448 Uiso 1 1 calc R
H6B H 0.2222 0.9144 0.0773 0.448 Uiso 1 1 calc R
C7 C 0.1395 0.9697 0.0837 0.206 Uani 1 1 d .
H7A H 0.1280 1.0078 0.1093 0.247 Uiso 1 1 calc R
H7B H 0.0814 0.9213 0.0681 0.247 Uiso 1 1 calc R
C8 C 0.2104 1.0256 0.0403 0.309 Uani 1 1 d .
H8A H 0.2713 1.0425 0.0536 0.463 Uiso 1 1 calc R
H8B H 0.2077 1.0809 0.0324 0.463 Uiso 1 1 calc R
H8C H 0.1975 0.9893 0.0071 0.463 Uiso 1 1 calc R
N1 N 0.0059 0.6539 0.0726 0.062 Uani 1 1 d .
N2 N 0.0831 0.7720 0.1249 0.068 Uani 1 1 d .
Br1 Br 0.4982 0.8004 -0.0626 0.086 Uani 1 1 d .
Br2 Br 0.3611 0.8210 0.0888 0.064 Uani 1 1 d .
Pb1 Pb 0.3333 0.6667 0.1667 0.047 Uani 1 6 d S
Pb2 Pb 0.3333 0.6667 -0.0022 0.048 Uani 1 3 d S

loop_
_atom_site_aniso_label
_atom_site_aniso_U_11
_atom_site_aniso_U_22
_atom_site_aniso_U_33
_atom_site_aniso_U_23
_atom_site_aniso_U_13
_atom_site_aniso_U_12
C1 0.068 0.067 0.071 -0.006 -0.006 0.035
C2 0.066 0.075 0.083 -0.008 0.005 0.033
C3 0.084 0.089 0.075 -0.014 0.008 0.044
C4 0.110 0.074 0.076 -0.025 -0.015 0.041
C5 0.119 0.080 0.099 -0.028 -0.055 0.041
C6 0.351 0.077 0.534 0.000 -0.334 -0.011
C7 0.184 0.110 0.259 -0.018 0.012 0.025
C8 0.224 0.258 0.260 -0.075 0.023 -0.017
N1 0.073 0.059 0.054 -0.009 -0.009 0.033
N2 0.081 0.067 0.058 -0.012 -0.018 0.038
Br1 0.085 0.082 0.090 0.028 0.037 0.042
Br2 0.079 0.054 0.057 0.006 0.001 0.032
Pb1 0.053 0.053 0.033 0.000 0.000 0.027
Pb2 0.052 0.052 0.039 0.000 0.000 0.026

loop_
_atom_type_symbol
_atom_type_description
_atom_type_scat_dispersion_real
_atom_type_scat_dispersion_imag
_atom_type_scat_source
C C 0.0033 0.0016 'International Tables Vol C Tables 4.2.6.8 and 6.1.1.4'
H H 0.0000 0.0000 'International Tables Vol C Tables 4.2.6.8 and 6.1.1.4'
N N 0.0061 0.0033 'International Tables Vol C Tables 4.2.6.8 and 6.1.1.4'
Br Br -0.2901 2.4595 'International Tables Vol C Tables 4.2.6.8 and 6.1.1.4'
Pb Pb -3.3944 10.1111 'International Tables Vol C Tables 4.2.6.8 and 6.1.1.4'

loop_
_geom_angle_atom_site_label_1
_geom_angle_atom_site_label_2
_geom_angle_atom_site_label_3
_geom_angle
_geom_angle_site_symmetry_1
_geom_angle_site_symmetry_3
N1 C1 N2 108.3 . .
C3 C2 N1 107.1 . .
C2 C3 N2 107.6 . .
N2 C5 C6 109.3 . .
C7 C6 C5 123.9 . .
C6 C7 C8 93.7 . .
C1 N1 C2 108.7 . .
C1 N1 C4 125.4 . .
C2 N1 C4 125.9 . .
C1 N2 C3 108.2 . .
C1 N2 C5 124.9 . .
C3 N2 C5 126.7 . .
Pb1 Br2 Pb2 81.3 . .
Br2 Pb1 Br2 180.0 13_565 .
Br2 Pb1 Br2 94.6 13_565 2_665
Br2 Pb1 Br2 85.4 . 2_665
Br2 Pb1 Br2 94.6 13_565 3_565
Br2 Pb1 Br2 85.4 . 3_565
Br2 Pb1 Br2 85.4 2_665 3_565
Br2 Pb1 Br2 85.4 13_565 14_455
Br2 Pb1 Br2 94.6 . 14_455
Br2 Pb1 Br2 180.0 2_665 14_455
Br2 Pb1 Br2 94.6 3_565 14_455
Br2 Pb1 Br2 85.4 13_565 15
Br2 Pb1 Br2 94.6 . 15
Br2 Pb1 Br2 94.6 2_665 15
Br2 Pb1 Br2 180.0 3_565 15
Br2 Pb1 Br2 85.4 14_455 15
Br1 Pb2 Br1 97.1 2_665 .
Br1 Pb2 Br1 97.1 2_665 3_565
Br1 Pb2 Br1 97.1 . 3_565
Br1 Pb2 Br2 91.1 2_665 .
Br1 Pb2 Br2 91.6 . .
Br1 Pb2 Br2 167.2 3_565 .
Br1 Pb2 Br2 91.6 2_665 2_665
Br1 Pb2 Br2 167.2 . 2_665
Br1 Pb2 Br2 91.1 3_565 2_665
Br2 Pb2 Br2 78.8 . 2_665
Br1 Pb2 Br2 167.2 2_665 3_565
Br1 Pb2 Br2 91.1 . 3_565
Br1 Pb2 Br2 91.6 3_565 3_565
Br2 Pb2 Br2 78.8 . 3_565
Br2 Pb2 Br2 78.8 2_665 3_565

loop_
_geom_bond_atom_site_label_1
_geom_bond_atom_site_label_2
_geom_bond_distance
_geom_bond_site_symmetry_2
C1 N1 1.3117 .
C1 N2 1.3259 .
C2 C3 1.3301 .
C2 N1 1.3540 .
C3 N2 1.3496 .
C4 N1 1.4757 .
C5 N2 1.4582 .
C5 C6 1.4997 .
C6 C7 1.4995 .
C7 C8 1.4999 .
Br1 Pb2 2.9095 .
Br2 Pb1 3.0210 .
Br2 Pb2 3.2274 .
Pb1 Br2 3.0210 13_565
Pb1 Br2 3.0210 2_665
Pb1 Br2 3.0210 3_565
Pb1 Br2 3.0210 14_455
Pb1 Br2 3.0211 15
Pb2 Br1 2.9095 2_665
Pb2 Br1 2.9095 3_565
Pb2 Br2 3.2274 2_665
Pb2 Br2 3.2274 3_565
